data_4337987
loop_
_publ_author_name
'Kalita, Alok Ch'
'Murugavel, Ramaswamy'

_publ_section_title
;
 Fluoride Ion Sensing and Caging by a Preformed Molecular D4R Zinc
 Phosphate Heterocubane.
;
_journal_issue 7
_journal_name_full 'Inorganic chemistry'
_journal_page_first 3345
_journal_paper_doi 10.1021/ic500193n
_journal_volume 53
_journal_year 2014
_chemical_formula_moiety 'C72 H98 F I N4 O18 P4 Zn4'
_chemical_formula_sum 'C72 H98 F I N4 O18 P4 Zn4'
_chemical_formula_weight 1838.80
_chemical_name_systematic
;
 ?
;
_space_group_IT_number 14
_symmetry_cell_setting monoclinic
_symmetry_space_group_name_Hall '-P 2ybc'
_symmetry_space_group_name_H-M 'P 1 21/c 1'
_atom_sites_solution_hydrogens geom
_atom_sites_solution_primary direct
_atom_sites_solution_secondary difmap
_audit_creation_method SHELXL-97
_cell_angle_alpha 90.00
_cell_angle_beta 97.689(12)
_cell_angle_gamma 90.00
_cell_formula_units_Z 4
_cell_length_a 21.48(2)
_cell_length_b 15.268(17)
_cell_length_c 31.93(4)
_cell_measurement_reflns_used 11833
_cell_measurement_temperature 150
_cell_measurement_theta_max 25.1
_cell_measurement_theta_min 1.8
_cell_volume 10378(2)
_computing_cell_refinement 'CrystalClear-SM Expert 2.0 r4'
_computing_data_collection 'CrystalClear-SM Expert 2.0 r4 (Rigaku, 2009)'
_computing_data_reduction 'CrystalClear-SM Expert 2.0 r4'
_computing_molecular_graphics 'CrystalStructure 4.0 (Rigaku, 2010)'
_computing_publication_material 'CrystalStructure 4.0'
_computing_structure_refinement 'SHELXL97 (Sheldrick, 2008)'
_computing_structure_solution 'SHELXS86 (Sheldrick, 1985)'
_diffrn_ambient_temperature 150
_diffrn_detector_area_resol_mean 28.5714
_diffrn_measured_fraction_theta_full 0.981
_diffrn_measured_fraction_theta_max 0.981
_diffrn_measurement_device_type 'Rigaku Saturn724'
_diffrn_measurement_method \w
_diffrn_radiation_monochromator graphite
_diffrn_radiation_source 'fine-focus sealed tube'
_diffrn_radiation_type MoK\a
_diffrn_radiation_wavelength 0.71075
_diffrn_reflns_av_R_equivalents 0.0965
_diffrn_reflns_av_sigmaI/netI 0.1089
_diffrn_reflns_limit_h_max 25
_diffrn_reflns_limit_h_min -25
_diffrn_reflns_limit_k_max 18
_diffrn_reflns_limit_k_min -18
_diffrn_reflns_limit_l_max 37
_diffrn_reflns_limit_l_min -20
_diffrn_reflns_number 55298
_diffrn_reflns_theta_full 25.00
_diffrn_reflns_theta_max 25.00
_diffrn_reflns_theta_min 1.81
_exptl_absorpt_coefficient_mu 1.326
_exptl_absorpt_correction_T_max 0.988
_exptl_absorpt_correction_T_min 0.942
_exptl_absorpt_correction_type numerical
_exptl_absorpt_process_details 'NUMABS (Rigaku, 1999)'
_exptl_crystal_colour Yellow
_exptl_crystal_density_diffrn 1.177
_exptl_crystal_density_method 'not measured'
_exptl_crystal_description Block
_exptl_crystal_F_000 3776
_exptl_crystal_size_max 0.16
_exptl_crystal_size_mid 0.15
_exptl_crystal_size_min 0.08
_platon_squeeze_details
;
;
_refine_diff_density_max 1.857
_refine_diff_density_min -0.975
_refine_diff_density_rms 0.181
_refine_ls_extinction_method none
_refine_ls_goodness_of_fit_ref 1.084
_refine_ls_hydrogen_treatment mixed
_refine_ls_matrix_type full
_refine_ls_number_parameters 889
_refine_ls_number_reflns 17925
_refine_ls_number_restraints 1614
_refine_ls_restrained_S_all 1.052
_refine_ls_R_factor_all 0.1669
_refine_ls_R_factor_gt 0.1318
_refine_ls_shift/su_max 0.001
_refine_ls_shift/su_mean 0.000
_refine_ls_structure_factor_coef Fsqd
_refine_ls_weighting_details 'calc w=1/[\s^2^(Fo^2^)+(0.2000P)^2^+0.0000P] where P=(Fo^2^+2Fc^2^)/3'
_refine_ls_weighting_scheme calc
_refine_ls_wR_factor_gt 0.3408
_refine_ls_wR_factor_ref 0.3713
_reflns_number_gt 10002
_reflns_number_total 17925
_reflns_threshold_expression >2sigma(I)
_cod_data_source_file ic500193n_si_002.cif
_cod_data_source_block 4_shelxl
_cod_depositor_comments
;
The following automatic conversions were performed:

'_exptl_absorpt_correction_type' value 'Numerical' changed to
'numerical' according to
/usr/data/users/saulius/automatic-downloads/rss-feeds/ACS/lib/dictionaries/cif_core.dic
dictionary named 'cif_core.dic' version 2.4.2 from 2011-04-26.

Automatic conversion script
Id: cif_fix_values 2281 2013-09-26 08:29:07Z andrius 

 Adding full bibliography for 4337986--4337988.cif.
;
_cod_original_cell_volume 10378(20)
_cod_original_sg_symbol_H-M 'P 21/c'
_cod_database_code 4337987

loop_
_symmetry_equiv_pos_as_xyz
'x, y, z'
'-x, y+1/2, -z+1/2'
'-x, -y, -z'
'x, -y-1/2, z-1/2'

loop_
_atom_site_label
_atom_site_type_symbol
_atom_site_fract_x
_atom_site_fract_y
_atom_site_fract_z
_atom_site_U_iso_or_equiv
_atom_site_adp_type
_atom_site_occupancy
_atom_site_symmetry_multiplicity
_atom_site_calc_flag
_atom_site_refinement_flags
I1 I 0.28219(3) 0.78191(7) 0.91064(3) 0.0998(3) Uani 1 1 d U
Zn1 Zn 0.30115(5) 0.17179(8) 0.70259(3) 0.0634(3) Uani 1 1 d U
Zn2 Zn 0.18589(5) 0.36452(7) 0.70603(3) 0.0618(3) Uani 1 1 d U
Zn3 Zn 0.29626(5) 0.35374(8) 0.61797(3) 0.0670(3) Uani 1 1 d U
Zn4 Zn 0.16350(5) 0.18750(7) 0.61762(3) 0.0631(3) Uani 1 1 d U
P1 P 0.33547(12) 0.36872(17) 0.71487(7) 0.0648(6) Uani 1 1 d U
P2 P 0.15686(11) 0.16512(17) 0.71292(7) 0.0621(6) Uani 1 1 d U
P3 P 0.14876(11) 0.38896(17) 0.60888(7) 0.0609(6) Uani 1 1 d U
P4 P 0.30450(12) 0.15195(19) 0.60572(7) 0.0682(6) Uani 1 1 d U
O1 O 0.3874(3) 0.4266(5) 0.74399(19) 0.0725(16) Uani 1 1 d U
O2 O 0.3507(3) 0.2704(5) 0.7228(2) 0.0718(15) Uani 1 1 d U
O3 O 0.2725(3) 0.3962(4) 0.72887(18) 0.0666(15) Uani 1 1 d U
O4 O 0.3419(3) 0.3992(5) 0.6707(2) 0.0761(16) Uani 1 1 d U
O5 O 0.1139(3) 0.1098(5) 0.74280(18) 0.0747(17) Uani 1 1 d U
O6 O 0.2233(3) 0.1434(5) 0.72830(19) 0.0731(16) Uani 1 1 d U
O7 O 0.1389(3) 0.2609(4) 0.71934(18) 0.0657(14) Uani 1 1 d U
O8 O 0.1311(3) 0.1332(4) 0.66785(17) 0.0662(15) Uani 1 1 d U
O9 O 0.1028(3) 0.4568(4) 0.57932(17) 0.0614(14) Uani 1 1 d U
O10 O 0.1409(3) 0.4158(5) 0.6534(2) 0.0762(17) Uani 1 1 d U
O11 O 0.2148(3) 0.4003(5) 0.5966(2) 0.0723(16) Uani 1 1 d U
O12 O 0.1199(3) 0.2945(4) 0.59833(18) 0.0665(14) Uani 1 1 d U
O13 O 0.3398(3) 0.0869(5) 0.5763(2) 0.0794(18) Uani 1 1 d U
O14 O 0.3309(3) 0.1270(5) 0.6503(2) 0.0832(18) Uani 1 1 d U
O15 O 0.3260(3) 0.2451(5) 0.5956(2) 0.0761(16) Uani 1 1 d U
O16 O 0.2344(3) 0.1368(5) 0.5937(2) 0.0774(17) Uani 1 1 d U
O17 O 0.3430(3) 0.4358(6) 0.5782(3) 0.101(2) Uani 1 1 d U
O18 O 0.1014(3) 0.1133(5) 0.5738(2) 0.0783(18) Uani 1 1 d U
C1 C 0.3764(3) 0.4669(5) 0.78281(16) 0.091(3) Uani 1 1 d GU
C2 C 0.3817(4) 0.4192(4) 0.8202(2) 0.105(3) Uani 1 1 d GU
C3 C 0.3669(4) 0.4581(6) 0.85697(17) 0.120(4) Uani 1 1 d GU
H3 H 0.3704 0.4262 0.8820 0.144 Uiso 1 1 calc R
C4 C 0.3468(4) 0.5447(6) 0.85636(19) 0.111(4) Uani 1 1 d GU
H4 H 0.3369 0.5707 0.8810 0.133 Uiso 1 1 calc R
C5 C 0.3415(4) 0.5924(4) 0.8190(2) 0.101(3) Uani 1 1 d GU
H5 H 0.3281 0.6503 0.8186 0.121 Uiso 1 1 calc R
C6 C 0.3563(4) 0.5535(4) 0.78219(18) 0.090(3) Uani 1 1 d GU
C7 C 0.4097(6) 0.3273(9) 0.8226(3) 0.123(4) Uani 1 1 d DU
H7 H 0.4188 0.3093 0.7947 0.148 Uiso 1 1 calc R
C8 C 0.4733(7) 0.3252(15) 0.8558(6) 0.206(9) Uani 1 1 d DU
H8A H 0.4906 0.2671 0.8570 0.309 Uiso 1 1 calc R
H8B H 0.4639 0.3416 0.8833 0.309 Uiso 1 1 calc R
H8C H 0.5031 0.3656 0.8469 0.309 Uiso 1 1 calc R
C9 C 0.3659(10) 0.2576(13) 0.8401(8) 0.207(9) Uani 1 1 d DU
H9A H 0.3858 0.2012 0.8409 0.311 Uiso 1 1 calc R
H9B H 0.3265 0.2551 0.8220 0.311 Uiso 1 1 calc R
H9C H 0.3588 0.2739 0.8681 0.311 Uiso 1 1 calc R
C10 C 0.3559(5) 0.6070(8) 0.7426(4) 0.102(3) Uani 1 1 d DU
H10 H 0.3388 0.5687 0.7192 0.122 Uiso 1 1 calc R
C11 C 0.4239(6) 0.6324(12) 0.7337(5) 0.140(5) Uani 1 1 d DU
H11A H 0.4212 0.6660 0.7081 0.210 Uiso 1 1 calc R
H11B H 0.4478 0.5801 0.7307 0.210 Uiso 1 1 calc R
H11C H 0.4443 0.6666 0.7568 0.210 Uiso 1 1 calc R
C12 C 0.3126(7) 0.6909(9) 0.7392(5) 0.135(5) Uani 1 1 d DU
H12A H 0.3145 0.7193 0.7126 0.203 Uiso 1 1 calc R
H12B H 0.3269 0.7304 0.7618 0.203 Uiso 1 1 calc R
H12C H 0.2701 0.6738 0.7411 0.203 Uiso 1 1 calc R
C13 C 0.1396(3) 0.0747(4) 0.78297(15) 0.081(2) Uani 1 1 d GU
C14 C 0.1619(4) -0.0108(4) 0.78634(17) 0.081(2) Uani 1 1 d GU
C15 C 0.1910(4) -0.0420(4) 0.8250(2) 0.105(3) Uani 1 1 d GU
H15 H 0.2059 -0.0992 0.8272 0.126 Uiso 1 1 calc R
C16 C 0.1978(4) 0.0124(6) 0.86021(16) 0.125(4) Uani 1 1 d GU
H16 H 0.2173 -0.0085 0.8860 0.150 Uiso 1 1 calc R
C17 C 0.1755(5) 0.0979(5) 0.85683(16) 0.111(4) Uani 1 1 d GU
H17 H 0.1801 0.1342 0.8804 0.133 Uiso 1 1 calc R
C18 C 0.1464(4) 0.1291(4) 0.81821(19) 0.109(3) Uani 1 1 d GU
C19 C 0.1480(5) -0.0746(8) 0.7480(4) 0.101(3) Uani 1 1 d DU
H19 H 0.1330 -0.0437 0.7217 0.121 Uiso 1 1 calc R
C20 C 0.0980(9) -0.1411(15) 0.7609(9) 0.247(12) Uani 1 1 d DU
H20A H 0.0591 -0.1111 0.7624 0.370 Uiso 1 1 calc R
H20B H 0.1130 -0.1659 0.7880 0.370 Uiso 1 1 calc R
H20C H 0.0915 -0.1870 0.7402 0.370 Uiso 1 1 calc R
C21 C 0.2108(8) -0.1259(13) 0.7452(7) 0.200(8) Uani 1 1 d DU
H21A H 0.2428 -0.0856 0.7392 0.299 Uiso 1 1 calc R
H21B H 0.2040 -0.1689 0.7232 0.299 Uiso 1 1 calc R
H21C H 0.2241 -0.1545 0.7717 0.299 Uiso 1 1 calc R
C22 C 0.1252(6) 0.2271(9) 0.8184(3) 0.119(4) Uani 1 1 d DU
H22 H 0.1137 0.2434 0.7887 0.143 Uiso 1 1 calc R
C23 C 0.0640(8) 0.2415(15) 0.8401(8) 0.221(9) Uani 1 1 d DU
H23A H 0.0337 0.1972 0.8307 0.332 Uiso 1 1 calc R
H23B H 0.0467 0.2982 0.8327 0.332 Uiso 1 1 calc R
H23C H 0.0746 0.2377 0.8703 0.332 Uiso 1 1 calc R
C24 C 0.1780(9) 0.2934(13) 0.8368(7) 0.196(7) Uani 1 1 d DU
H24A H 0.2147 0.2843 0.8232 0.293 Uiso 1 1 calc R
H24B H 0.1882 0.2840 0.8667 0.293 Uiso 1 1 calc R
H24C H 0.1631 0.3523 0.8318 0.293 Uiso 1 1 calc R
C25 C 0.1279(3) 0.5146(5) 0.55268(19) 0.080(2) Uani 1 1 d GU
C26 C 0.1312(4) 0.4916(5) 0.5109(2) 0.103(3) Uani 1 1 d GU
C27 C 0.1540(4) 0.5511(7) 0.48379(19) 0.136(4) Uani 1 1 d GU
H27 H 0.1562 0.5357 0.4558 0.164 Uiso 1 1 calc R
C28 C 0.1736(4) 0.6337(7) 0.4984(3) 0.146(4) Uani 1 1 d GU
H28 H 0.1889 0.6735 0.4803 0.176 Uiso 1 1 calc R
C29 C 0.1703(4) 0.6568(5) 0.5402(3) 0.131(4) Uani 1 1 d GU
H29 H 0.1833 0.7120 0.5500 0.158 Uiso 1 1 calc R
C30 C 0.1474(3) 0.5972(5) 0.5673(2) 0.100(3) Uani 1 1 d GU
C31 C 0.1050(6) 0.4027(11) 0.4939(4) 0.123(4) Uani 1 1 d DU
H31 H 0.0863 0.3778 0.5176 0.148 Uiso 1 1 calc R
C32 C 0.1603(8) 0.3380(13) 0.4883(4) 0.183(7) Uani 1 1 d DU
H32A H 0.1433 0.2822 0.4787 0.275 Uiso 1 1 calc R
H32B H 0.1865 0.3308 0.5149 0.275 Uiso 1 1 calc R
H32C H 0.1847 0.3615 0.4679 0.275 Uiso 1 1 calc R
C33 C 0.0505(8) 0.3970(14) 0.4558(4) 0.188(8) Uani 1 1 d DU
H33A H 0.0394 0.3368 0.4504 0.282 Uiso 1 1 calc R
H33B H 0.0644 0.4221 0.4311 0.282 Uiso 1 1 calc R
H33C H 0.0146 0.4286 0.4626 0.282 Uiso 1 1 calc R
C34 C 0.1425(6) 0.6236(8) 0.6143(4) 0.114(3) Uani 1 1 d DU
H34 H 0.1178 0.5783 0.6263 0.137 Uiso 1 1 calc R
C35 C 0.1067(9) 0.7133(9) 0.6166(7) 0.178(7) Uani 1 1 d DU
H35A H 0.0657 0.7089 0.6006 0.267 Uiso 1 1 calc R
H35B H 0.1299 0.7591 0.6051 0.267 Uiso 1 1 calc R
H35C H 0.1028 0.7265 0.6455 0.267 Uiso 1 1 calc R
C36 C 0.2082(7) 0.6289(13) 0.6430(5) 0.162(7) Uani 1 1 d DU
H36A H 0.2288 0.5731 0.6431 0.243 Uiso 1 1 calc R
H36B H 0.2020 0.6441 0.6713 0.243 Uiso 1 1 calc R
H36C H 0.2337 0.6727 0.6319 0.243 Uiso 1 1 calc R
C37 C 0.3072(3) 0.0300(6) 0.5459(2) 0.102(3) Uani 1 1 d GU
C38 C 0.2959(4) -0.0545(6) 0.5593(3) 0.125(3) Uani 1 1 d GU
C39 C 0.2675(5) -0.1157(6) 0.5307(4) 0.168(5) Uani 1 1 d GU
H39 H 0.2600 -0.1722 0.5397 0.201 Uiso 1 1 calc R
C40 C 0.2503(5) -0.0925(8) 0.4886(4) 0.200(6) Uani 1 1 d GU
H40 H 0.2312 -0.1334 0.4695 0.239 Uiso 1 1 calc R
C41 C 0.2615(5) -0.0080(9) 0.4752(2) 0.167(5) Uani 1 1 d GU
H41 H 0.2500 0.0075 0.4471 0.200 Uiso 1 1 calc R
C42 C 0.2899(4) 0.0532(6) 0.5038(3) 0.124(3) Uani 1 1 d GU
C43 C 0.3097(6) 0.1461(14) 0.4923(4) 0.149(4) Uani 1 1 d DU
H43 H 0.3107 0.1881 0.5155 0.179 Uiso 1 1 calc R
C44 C 0.3774(7) 0.1207(17) 0.4814(6) 0.198(10) Uani 1 1 d DU
H44A H 0.3964 0.1709 0.4702 0.297 Uiso 1 1 calc R
H44B H 0.3736 0.0745 0.4608 0.297 Uiso 1 1 calc R
H44C H 0.4031 0.1013 0.5066 0.297 Uiso 1 1 calc R
C45 C 0.2645(10) 0.1738(19) 0.4515(6) 0.228(9) Uani 1 1 d DU
H45A H 0.2781 0.2287 0.4413 0.342 Uiso 1 1 calc R
H45B H 0.2225 0.1797 0.4583 0.342 Uiso 1 1 calc R
H45C H 0.2652 0.1298 0.4301 0.342 Uiso 1 1 calc R
C46 C 0.3204(6) -0.0849(10) 0.6085(6) 0.143(4) Uani 1 1 d DU
H46 H 0.3465 -0.0368 0.6214 0.172 Uiso 1 1 calc R
C47 C 0.2601(7) -0.0892(12) 0.6330(7) 0.165(6) Uani 1 1 d DU
H47A H 0.2329 -0.0407 0.6246 0.248 Uiso 1 1 calc R
H47B H 0.2733 -0.0864 0.6629 0.248 Uiso 1 1 calc R
H47C H 0.2380 -0.1431 0.6262 0.248 Uiso 1 1 calc R
C48 C 0.3605(9) -0.1711(12) 0.6177(9) 0.209(9) Uani 1 1 d DU
H48A H 0.3980 -0.1670 0.6044 0.314 Uiso 1 1 calc R
H48B H 0.3363 -0.2207 0.6066 0.314 Uiso 1 1 calc R
H48C H 0.3717 -0.1779 0.6476 0.314 Uiso 1 1 calc R
N1 N 0.3512(3) 0.0770(5) 0.7403(2) 0.0632(16) Uani 1 1 d U
C49 C 0.3356(6) 0.0505(9) 0.7798(3) 0.095(3) Uani 1 1 d U
H49 H 0.3024 0.0790 0.7900 0.113 Uiso 1 1 calc R
C50 C 0.3654(5) -0.0136(9) 0.8041(4) 0.097(3) Uani 1 1 d U
H50 H 0.3532 -0.0244 0.8305 0.116 Uiso 1 1 calc R
C51 C 0.4131(4) -0.0635(7) 0.7913(3) 0.0624(19) Uani 1 1 d U
C52 C 0.4302(5) -0.0365(9) 0.7548(3) 0.093(3) Uani 1 1 d U
H52 H 0.4658 -0.0615 0.7461 0.111 Uiso 1 1 calc R
C53 C 0.3987(5) 0.0257(8) 0.7292(4) 0.094(3) Uani 1 1 d U
H53 H 0.4103 0.0336 0.7024 0.113 Uiso 1 1 calc R
C54 C 0.4444(4) -0.1369(7) 0.8178(3) 0.071(2) Uani 1 1 d U
C55 C 0.4126(5) -0.1777(9) 0.8491(3) 0.091(3) Uani 1 1 d U
H55 H 0.3744 -0.1559 0.8551 0.109 Uiso 1 1 calc R
C56 C 0.4387(5) -0.2478(9) 0.8699(4) 0.090(3) Uani 1 1 d U
H56 H 0.4171 -0.2762 0.8893 0.109 Uiso 1 1 calc R
C57 C 0.5283(5) -0.2447(8) 0.8353(3) 0.083(3) Uani 1 1 d U
H57 H 0.5674 -0.2670 0.8315 0.099 Uiso 1 1 calc R
C58 C 0.5034(4) -0.1750(9) 0.8115(3) 0.085(3) Uani 1 1 d U
H58 H 0.5254 -0.1521 0.7908 0.102 Uiso 1 1 calc R
N3 N 0.1503(3) 0.4563(6) 0.7485(2) 0.0710(19) Uani 1 1 d U
C59 C 0.5179(6) -0.3698(11) 0.8856(5) 0.148(6) Uani 1 1 d U
H59A H 0.4884 -0.3857 0.9044 0.222 Uiso 1 1 calc R
H59B H 0.5589 -0.3637 0.9015 0.222 Uiso 1 1 calc R
H59C H 0.5189 -0.4147 0.8646 0.222 Uiso 1 1 calc R
N2 N 0.4971(4) -0.2788(7) 0.8629(3) 0.090(3) Uani 1 1 d U
C60 C 0.1879(5) 0.5185(9) 0.7687(4) 0.095(3) Uani 1 1 d U
H60 H 0.2305 0.5152 0.7665 0.114 Uiso 1 1 calc R
C61 C 0.1685(5) 0.5859(10) 0.7922(4) 0.108(4) Uani 1 1 d U
H61 H 0.1969 0.6285 0.8035 0.130 Uiso 1 1 calc R
C62 C 0.1059(4) 0.5902(8) 0.7991(3) 0.073(2) Uani 1 1 d U
C63 C 0.0678(5) 0.5262(11) 0.7789(5) 0.124(4) Uani 1 1 d U
H63 H 0.0248 0.5290 0.7799 0.148 Uiso 1 1 calc R
C64 C 0.0908(5) 0.4602(10) 0.7580(4) 0.116(4) Uani 1 1 d U
H64 H 0.0640 0.4139 0.7494 0.139 Uiso 1 1 calc R
C65 C 0.0862(5) 0.6597(8) 0.8275(3) 0.077(2) Uani 1 1 d U
C66 C 0.1268(6) 0.7053(10) 0.8547(5) 0.113(4) Uani 1 1 d U
H66 H 0.1696 0.6982 0.8542 0.136 Uiso 1 1 calc R
C67 C 0.1061(6) 0.7632(10) 0.8838(6) 0.133(5) Uani 1 1 d U
H67 H 0.1324 0.7796 0.9081 0.159 Uiso 1 1 calc R
C68 C 0.0021(5) 0.7611(10) 0.8445(5) 0.122(4) Uani 1 1 d U
H68 H -0.0384 0.7839 0.8404 0.146 Uiso 1 1 calc R
C69 C 0.0184(5) 0.6927(9) 0.8191(4) 0.097(3) Uani 1 1 d U
H69 H -0.0105 0.6682 0.7981 0.116 Uiso 1 1 calc R
N4 N 0.0464(5) 0.7950(9) 0.8757(5) 0.156(5) Uani 1 1 d U
C70 C 0.0234(6) 0.8642(11) 0.9058(6) 0.185(7) Uani 1 1 d U
H70A H -0.0208 0.8740 0.8982 0.277 Uiso 1 1 calc R
H70B H 0.0456 0.9182 0.9035 0.277 Uiso 1 1 calc R
H70C H 0.0311 0.8434 0.9344 0.277 Uiso 1 1 calc R
C71 C 0.3137(9) 0.4991(17) 0.5523(8) 0.253(9) Uani 1 1 d U
H71A H 0.3440 0.5278 0.5375 0.380 Uiso 1 1 calc R
H71B H 0.2948 0.5412 0.5690 0.380 Uiso 1 1 calc R
H71C H 0.2819 0.4726 0.5324 0.380 Uiso 1 1 calc R
C72 C 0.1233(6) 0.0645(11) 0.5383(4) 0.117(5) Uani 1 1 d U
H72A H 0.0883 0.0354 0.5223 0.175 Uiso 1 1 calc R
H72B H 0.1540 0.0219 0.5494 0.175 Uiso 1 1 calc R
H72C H 0.1417 0.1046 0.5204 0.175 Uiso 1 1 calc R
F1 F 0.2365(2) 0.2647(4) 0.66088(15) 0.0659(11) Uani 1 1 d U

loop_
_atom_site_aniso_label
_atom_site_aniso_U_11
_atom_site_aniso_U_22
_atom_site_aniso_U_33
_atom_site_aniso_U_23
_atom_site_aniso_U_13
_atom_site_aniso_U_12
I1 0.0869(5) 0.1135(7) 0.1052(5) 0.0330(5) 0.0353(4) 0.0179(4)
Zn1 0.0725(6) 0.0622(7) 0.0564(5) -0.0024(4) 0.0119(5) 0.0038(5)
Zn2 0.0723(6) 0.0633(6) 0.0509(5) -0.0015(4) 0.0123(4) 0.0044(5)
Zn3 0.0744(6) 0.0682(7) 0.0591(6) -0.0025(5) 0.0120(5) 0.0004(5)
Zn4 0.0750(6) 0.0608(6) 0.0534(5) -0.0004(4) 0.0082(4) -0.0031(5)
P1 0.0712(13) 0.0627(15) 0.0597(12) -0.0071(10) 0.0064(10) 0.0020(11)
P2 0.0699(13) 0.0664(15) 0.0516(11) 0.0069(10) 0.0141(10) 0.0017(11)
P3 0.0663(13) 0.0627(14) 0.0531(11) 0.0061(10) 0.0059(10) -0.0001(11)
P4 0.0749(14) 0.0733(16) 0.0569(12) -0.0109(11) 0.0105(11) -0.0018(12)
O1 0.078(3) 0.072(4) 0.067(3) -0.011(3) 0.005(3) 0.002(3)
O2 0.073(3) 0.066(3) 0.074(4) -0.009(3) 0.002(3) 0.023(3)
O3 0.074(3) 0.064(4) 0.061(3) -0.013(3) 0.008(2) 0.017(3)
O4 0.083(4) 0.074(4) 0.071(3) -0.003(3) 0.010(3) -0.007(3)
O5 0.094(4) 0.077(4) 0.057(3) 0.021(3) 0.020(3) 0.010(3)
O6 0.079(3) 0.079(4) 0.061(3) 0.020(3) 0.008(3) 0.010(3)
O7 0.069(3) 0.069(3) 0.061(3) -0.005(3) 0.020(3) 0.000(3)
O8 0.084(4) 0.066(4) 0.050(3) -0.002(2) 0.012(2) -0.010(3)
O9 0.067(3) 0.063(3) 0.056(3) 0.014(3) 0.016(2) 0.004(3)
O10 0.089(4) 0.076(4) 0.066(3) 0.010(3) 0.018(3) 0.015(3)
O11 0.074(3) 0.073(4) 0.071(3) 0.022(3) 0.015(3) 0.007(3)
O12 0.073(3) 0.068(3) 0.056(3) 0.017(2) 0.002(3) 0.002(3)
O13 0.086(4) 0.080(4) 0.073(3) -0.026(3) 0.016(3) -0.005(3)
O14 0.101(4) 0.087(5) 0.064(3) -0.003(3) 0.019(3) 0.015(4)
O15 0.088(4) 0.075(3) 0.066(3) -0.006(3) 0.015(3) 0.007(3)
O16 0.090(3) 0.077(5) 0.069(3) -0.009(3) 0.023(3) 0.001(3)
O17 0.086(4) 0.115(6) 0.107(5) 0.044(4) 0.037(4) 0.015(4)
O18 0.089(4) 0.080(4) 0.063(3) -0.006(3) 0.003(3) -0.012(3)
C1 0.109(7) 0.086(5) 0.076(4) -0.022(4) 0.001(5) 0.013(6)
C2 0.146(9) 0.107(6) 0.055(4) -0.019(4) -0.011(5) 0.025(6)
C3 0.175(11) 0.102(7) 0.081(5) -0.020(5) 0.017(7) -0.004(8)
C4 0.129(9) 0.112(8) 0.093(5) -0.035(6) 0.020(7) -0.002(7)
C5 0.110(8) 0.097(7) 0.092(5) -0.032(5) 0.001(6) 0.017(7)
C6 0.109(7) 0.076(5) 0.078(5) -0.026(4) -0.012(5) -0.005(5)
C7 0.173(10) 0.115(7) 0.069(6) -0.020(5) -0.034(6) 0.037(7)
C8 0.181(11) 0.21(2) 0.201(18) -0.013(16) -0.079(12) 0.055(11)
C9 0.251(16) 0.105(10) 0.27(3) -0.044(13) 0.038(17) -0.014(13)
C10 0.114(7) 0.093(7) 0.091(6) -0.008(5) -0.016(6) 0.024(6)
C11 0.153(8) 0.142(15) 0.127(11) 0.002(10) 0.024(9) -0.014(9)
C12 0.187(11) 0.088(8) 0.117(9) -0.040(6) -0.033(9) 0.049(8)
C13 0.099(6) 0.084(5) 0.063(4) 0.024(3) 0.017(4) 0.022(5)
C14 0.083(6) 0.085(5) 0.077(5) 0.023(4) 0.020(4) 0.026(5)
C15 0.147(9) 0.111(7) 0.064(4) 0.035(4) 0.040(5) 0.053(7)
C16 0.168(10) 0.131(8) 0.072(5) 0.021(5) 0.001(7) 0.060(9)
C17 0.172(11) 0.109(7) 0.056(4) 0.019(5) 0.031(6) 0.028(8)
C18 0.154(9) 0.105(6) 0.070(5) 0.021(4) 0.021(6) 0.049(6)
C19 0.136(8) 0.083(7) 0.086(6) 0.020(5) 0.028(6) 0.023(6)
C20 0.206(12) 0.196(19) 0.34(3) -0.016(17) 0.030(17) -0.110(13)
C21 0.243(12) 0.157(16) 0.222(19) -0.014(13) 0.115(15) 0.086(12)
C22 0.196(10) 0.108(7) 0.055(5) 0.017(5) 0.027(6) 0.052(7)
C23 0.288(12) 0.158(17) 0.25(2) 0.033(15) 0.148(15) 0.099(12)
C24 0.270(15) 0.129(11) 0.176(17) -0.024(14) -0.014(15) 0.029(12)
C25 0.077(5) 0.086(5) 0.077(4) 0.034(3) 0.016(4) 0.003(5)
C26 0.103(7) 0.137(6) 0.074(5) 0.038(4) 0.033(5) 0.030(6)
C27 0.108(8) 0.208(9) 0.100(6) 0.071(6) 0.037(6) 0.020(8)
C28 0.106(8) 0.176(9) 0.161(7) 0.116(7) 0.032(8) 0.008(8)
C29 0.093(7) 0.127(8) 0.170(7) 0.081(6) 0.004(8) -0.025(7)
C30 0.083(6) 0.096(6) 0.116(5) 0.043(4) -0.008(5) -0.022(5)
C31 0.139(9) 0.158(8) 0.072(6) 0.003(6) 0.016(6) 0.031(7)
C32 0.278(14) 0.207(13) 0.070(7) 0.029(9) 0.041(10) 0.132(13)
C33 0.281(15) 0.175(17) 0.085(8) -0.019(10) -0.062(10) 0.068(12)
C34 0.138(9) 0.066(6) 0.132(6) 0.020(5) -0.007(7) -0.015(6)
C35 0.251(15) 0.060(9) 0.214(17) 0.003(9) 0.002(14) 0.002(9)
C36 0.168(11) 0.168(17) 0.135(10) 0.028(11) -0.033(10) -0.056(10)
C37 0.079(6) 0.124(6) 0.105(5) -0.061(4) 0.023(5) -0.022(6)
C38 0.094(7) 0.101(6) 0.192(6) -0.070(5) 0.057(6) -0.015(6)
C39 0.105(9) 0.121(8) 0.274(9) -0.088(7) 0.012(11) -0.022(8)
C40 0.157(13) 0.182(9) 0.252(10) -0.133(9) -0.001(12) 0.003(11)
C41 0.122(9) 0.231(10) 0.144(8) -0.105(7) 0.005(8) -0.013(11)
C42 0.094(7) 0.185(8) 0.094(5) -0.076(5) 0.021(5) -0.012(7)
C43 0.158(9) 0.223(10) 0.066(6) -0.023(7) 0.015(7) -0.028(10)
C44 0.129(8) 0.28(3) 0.181(17) 0.088(17) 0.009(10) -0.022(11)
C45 0.219(16) 0.31(2) 0.141(14) -0.023(13) -0.027(13) 0.105(19)
C46 0.109(8) 0.109(10) 0.219(8) -0.013(8) 0.050(8) -0.009(7)
C47 0.135(9) 0.125(14) 0.253(14) 0.025(14) 0.088(11) -0.007(10)
C48 0.185(14) 0.120(14) 0.35(2) 0.038(14) 0.119(15) 0.025(10)
N1 0.055(3) 0.068(4) 0.071(4) -0.001(3) 0.024(3) -0.007(3)
C49 0.117(7) 0.115(8) 0.052(4) 0.005(4) 0.015(4) 0.048(6)
C50 0.106(7) 0.112(8) 0.074(6) 0.019(5) 0.021(5) 0.039(6)
C51 0.054(4) 0.072(5) 0.063(4) -0.001(3) 0.013(3) -0.002(3)
C52 0.073(5) 0.118(8) 0.090(6) 0.042(5) 0.023(5) 0.027(5)
C53 0.100(6) 0.089(7) 0.102(6) 0.028(5) 0.049(5) 0.030(5)
C54 0.066(5) 0.091(6) 0.060(4) 0.018(4) 0.024(4) 0.015(4)
C55 0.085(6) 0.115(8) 0.080(6) 0.033(5) 0.036(5) 0.023(5)
C56 0.066(5) 0.114(8) 0.096(7) 0.035(6) 0.028(5) 0.018(5)
C57 0.071(5) 0.107(7) 0.073(5) 0.024(5) 0.023(4) 0.020(5)
C58 0.063(5) 0.115(8) 0.080(6) 0.030(5) 0.020(4) 0.024(5)
N3 0.067(4) 0.076(5) 0.073(4) -0.013(3) 0.018(3) -0.011(3)
C59 0.108(8) 0.166(11) 0.182(13) 0.104(10) 0.065(9) 0.063(8)
N2 0.059(4) 0.106(7) 0.106(6) 0.040(5) 0.017(4) 0.015(4)
C60 0.086(5) 0.103(8) 0.102(7) -0.041(6) 0.029(5) -0.004(5)
C61 0.082(5) 0.119(9) 0.128(8) -0.063(7) 0.030(6) -0.013(6)
C62 0.063(4) 0.089(6) 0.067(5) -0.009(4) 0.004(4) 0.004(4)
C63 0.073(5) 0.153(10) 0.144(10) -0.084(8) 0.012(6) -0.004(6)
C64 0.086(5) 0.142(9) 0.125(8) -0.072(7) 0.037(6) -0.018(6)
C65 0.071(5) 0.082(6) 0.081(6) -0.012(4) 0.022(4) 0.005(4)
C66 0.075(5) 0.123(10) 0.141(9) -0.054(7) 0.016(6) 0.001(6)
C67 0.076(5) 0.128(10) 0.193(12) -0.091(8) 0.016(6) -0.027(6)
C68 0.062(5) 0.119(9) 0.188(10) -0.086(8) 0.033(5) -0.013(5)
C69 0.073(5) 0.105(8) 0.114(8) -0.044(6) 0.015(5) 0.005(5)
N4 0.085(5) 0.150(9) 0.241(11) -0.142(8) 0.044(6) -0.018(6)
C70 0.104(8) 0.192(13) 0.275(15) -0.187(12) 0.085(9) -0.060(8)
C71 0.149(12) 0.343(19) 0.285(19) 0.246(15) 0.091(12) 0.072(13)
C72 0.123(9) 0.133(12) 0.100(8) -0.052(7) 0.033(7) -0.020(8)
F1 0.078(3) 0.058(3) 0.063(3) -0.0015(18) 0.014(2) -0.002(2)

loop_
_atom_type_symbol
_atom_type_description
_atom_type_scat_dispersion_real
_atom_type_scat_dispersion_imag
_atom_type_scat_source
C C 0.0033 0.0016 'International Tables Vol C Tables 4.2.6.8 and 6.1.1.4'
H H 0.0000 0.0000 'International Tables Vol C Tables 4.2.6.8 and 6.1.1.4'
N N 0.0061 0.0033 'International Tables Vol C Tables 4.2.6.8 and 6.1.1.4'
O O 0.0106 0.0060 'International Tables Vol C Tables 4.2.6.8 and 6.1.1.4'
F F 0.0171 0.0103 'International Tables Vol C Tables 4.2.6.8 and 6.1.1.4'
P P 0.1023 0.0942 'International Tables Vol C Tables 4.2.6.8 and 6.1.1.4'
Zn Zn 0.2839 1.4301 'International Tables Vol C Tables 4.2.6.8 and 6.1.1.4'
I I -0.4742 1.8119 'International Tables Vol C Tables 4.2.6.8 and 6.1.1.4'

loop_
_geom_angle_atom_site_label_1
_geom_angle_atom_site_label_2
_geom_angle_atom_site_label_3
_geom_angle
O2 Zn1 O14 109.2(3)
O2 Zn1 O6 119.4(3)
O14 Zn1 O6 130.4(3)
O2 Zn1 N1 97.6(3)
O14 Zn1 N1 92.7(3)
O6 Zn1 N1 90.4(3)
O2 Zn1 F1 88.6(2)
O14 Zn1 F1 87.8(3)
O6 Zn1 F1 84.1(2)
N1 Zn1 F1 173.3(2)
O7 Zn2 O3 127.5(3)
O7 Zn2 O10 107.2(3)
O3 Zn2 O10 123.2(3)
O7 Zn2 N3 98.7(3)
O3 Zn2 N3 90.3(3)
O10 Zn2 N3 95.9(3)
O7 Zn2 F1 84.7(2)
O3 Zn2 F1 84.2(2)
O10 Zn2 F1 87.2(2)
N3 Zn2 F1 174.4(2)
O11 Zn3 O15 120.8(3)
O11 Zn3 O4 120.0(3)
O15 Zn3 O4 117.8(3)
O11 Zn3 O17 92.9(3)
O15 Zn3 O17 94.5(3)
O4 Zn3 O17 94.7(3)
O11 Zn3 F1 83.2(2)
O15 Zn3 F1 87.4(3)
O4 Zn3 F1 87.4(3)
O17 Zn3 F1 176.1(2)
O12 Zn4 O16 125.3(3)
O12 Zn4 O8 113.4(3)
O16 Zn4 O8 121.3(3)
O12 Zn4 O18 90.3(3)
O16 Zn4 O18 89.2(3)
O8 Zn4 O18 93.0(3)
O12 Zn4 F1 91.2(2)
O16 Zn4 F1 86.1(3)
O8 Zn4 F1 90.8(2)
O18 Zn4 F1 175.1(2)
O4 P1 O3 112.4(4)
O4 P1 O2 114.0(4)
O3 P1 O2 113.0(4)
O4 P1 O1 103.1(4)
O3 P1 O1 104.5(4)
O2 P1 O1 108.8(4)
O6 P2 O7 114.7(4)
O6 P2 O8 116.4(4)
O7 P2 O8 111.0(4)
O6 P2 O5 106.4(4)
O7 P2 O5 103.9(4)
O8 P2 O5 102.7(4)
O10 P3 O11 115.7(4)
O10 P3 O12 110.9(4)
O11 P3 O12 113.4(4)
O10 P3 O9 103.7(4)
O11 P3 O9 106.8(3)
O12 P3 O9 105.3(3)
O14 P4 O16 115.7(4)
O14 P4 O15 110.2(4)
O16 P4 O15 113.6(4)
O14 P4 O13 104.2(4)
O16 P4 O13 106.5(4)
O15 P4 O13 105.4(4)
C1 O1 P1 123.5(5)
P1 O2 Zn1 127.9(4)
P1 O3 Zn2 130.6(4)
P1 O4 Zn3 126.6(4)
C13 O5 P2 122.2(5)
P2 O6 Zn1 129.3(4)
P2 O7 Zn2 126.6(4)
P2 O8 Zn4 119.5(4)
C25 O9 P3 120.2(5)
P3 O10 Zn2 126.0(4)
P3 O11 Zn3 134.1(4)
P3 O12 Zn4 122.7(3)
C37 O13 P4 123.0(5)
P4 O14 Zn1 125.7(4)
P4 O15 Zn3 125.9(4)
P4 O16 Zn4 129.7(4)
C71 O17 Zn3 124.0(9)
C72 O18 Zn4 122.3(7)
C2 C1 C6 120.0
C2 C1 O1 121.0(5)
C6 C1 O1 118.9(5)
C3 C2 C1 120.0
C3 C2 C7 118.9(6)
C1 C2 C7 120.8(6)
C2 C3 C4 120.0
C5 C4 C3 120.0
C4 C5 C6 120.0
C5 C6 C1 120.0
C5 C6 C10 120.1(6)
C1 C6 C10 119.7(6)
C2 C7 C9 113.0(13)
C2 C7 C8 110.2(12)
C9 C7 C8 104.3(12)
C6 C10 C11 112.7(9)
C6 C10 C12 115.8(10)
C11 C10 C12 109.9(11)
C14 C13 C18 120.0
C14 C13 O5 120.6(5)
C18 C13 O5 119.2(5)
C15 C14 C13 120.0
C15 C14 C19 119.9(6)
C13 C14 C19 119.8(6)
C14 C15 C16 120.0
C15 C16 C17 120.0
C18 C17 C16 120.0
C17 C18 C13 120.0
C17 C18 C22 114.8(6)
C13 C18 C22 125.1(6)
C14 C19 C20 105.2(13)
C14 C19 C21 106.3(11)
C20 C19 C21 108.3(13)
C18 C22 C24 114.9(11)
C18 C22 C23 113.2(12)
C24 C22 C23 110.3(13)
O9 C25 C26 120.2(5)
O9 C25 C30 119.8(5)
C26 C25 C30 120.0
C25 C26 C27 120.0
C25 C26 C31 119.9(7)
C27 C26 C31 120.0(7)
C26 C27 C28 120.0
C27 C28 C29 120.0
C28 C29 C30 120.0
C29 C30 C25 120.0
C29 C30 C34 120.1(7)
C25 C30 C34 119.8(7)
C26 C31 C33 121.4(13)
C26 C31 C32 110.3(12)
C33 C31 C32 111.8(12)
C30 C34 C36 113.5(11)
C30 C34 C35 111.2(12)
C36 C34 C35 109.4(12)
C38 C37 C42 120.0
C38 C37 O13 116.6(7)
C42 C37 O13 123.3(7)
C37 C38 C39 120.0
C37 C38 C46 120.4(8)
C39 C38 C46 119.4(8)
C40 C39 C38 120.0
C39 C40 C41 120.0
C40 C41 C42 120.0
C41 C42 C37 120.0
C41 C42 C43 125.0(7)
C37 C42 C43 114.8(7)
C42 C43 C45 106.6(15)
C42 C43 C44 96.7(14)
C45 C43 C44 111.6(12)
C48 C46 C47 109.4(12)
C48 C46 C38 120.4(16)
C47 C46 C38 107.5(11)
C53 N1 C49 110.1(9)
C53 N1 Zn1 126.2(7)
C49 N1 Zn1 123.4(6)
C50 C49 N1 124.7(10)
C49 C50 C51 122.8(10)
C52 C51 C50 112.9(10)
C52 C51 C54 124.5(9)
C50 C51 C54 122.5(8)
C51 C52 C53 124.2(10)
N1 C53 C52 124.5(10)
C55 C54 C58 115.8(9)
C55 C54 C51 119.9(8)
C58 C54 C51 124.0(8)
C56 C55 C54 119.2(10)
C55 C56 N2 121.4(10)
N2 C57 C58 119.6(9)
C57 C58 C54 121.5(10)
C60 N3 C64 112.6(9)
C60 N3 Zn2 121.1(6)
C64 N3 Zn2 126.4(7)
C57 N2 C56 122.4(10)
C57 N2 C59 121.5(9)
C56 N2 C59 115.3(9)
N3 C60 C61 125.6(10)
C60 C61 C62 119.4(11)
C63 C62 C61 114.8(10)
C63 C62 C65 126.1(9)
C61 C62 C65 119.1(9)
C64 C63 C62 122.2(11)
C63 C64 N3 124.5(12)
C66 C65 C62 123.4(9)
C66 C65 C69 117.6(10)
C62 C65 C69 117.9(9)
C65 C66 C67 121.5(11)
N4 C67 C66 118.2(13)
N4 C68 C69 119.7(11)
C68 C69 C65 116.9(10)
C67 N4 C68 122.9(11)
C67 N4 C70 119.6(12)
C68 N4 C70 117.1(10)
Zn4 F1 Zn1 110.4(2)
Zn4 F1 Zn3 108.8(2)
Zn1 F1 Zn3 110.6(2)
Zn4 F1 Zn2 110.8(2)
Zn1 F1 Zn2 109.0(2)
Zn3 F1 Zn2 107.1(2)

loop_
_geom_bond_atom_site_label_1
_geom_bond_atom_site_label_2
_geom_bond_distance
Zn1 O2 1.905(7)
Zn1 O14 1.988(7)
Zn1 O6 2.007(7)
Zn1 N1 2.086(8)
Zn1 F1 2.284(5)
Zn2 O7 1.954(7)
Zn2 O3 1.965(6)
Zn2 O10 1.983(6)
Zn2 N3 2.161(8)
Zn2 F1 2.450(5)
Zn3 O11 1.926(6)
Zn3 O15 1.948(7)
Zn3 O4 1.958(7)
Zn3 O17 2.128(8)
Zn3 F1 2.417(5)
Zn4 O12 1.941(7)
Zn4 O16 1.952(7)
Zn4 O8 2.010(6)
Zn4 O18 2.127(7)
Zn4 F1 2.276(5)
P1 O4 1.510(7)
P1 O3 1.539(6)
P1 O2 1.550(7)
P1 O1 1.616(7)
P2 O6 1.482(7)
P2 O7 1.534(7)
P2 O8 1.550(6)
P2 O5 1.646(7)
P3 O10 1.511(7)
P3 O11 1.531(7)
P3 O12 1.588(7)
P3 O9 1.640(6)
P4 O14 1.508(7)
P4 O16 1.522(8)
P4 O15 1.543(8)
P4 O13 1.624(7)
O1 C1 1.432(8)
O5 C13 1.431(7)
O9 C25 1.384(8)
O13 C37 1.417(9)
O17 C71 1.369(18)
O18 C72 1.484(14)
C1 C2 1.3900
C1 C6 1.3900
C2 C3 1.3900
C2 C7 1.524(15)
C3 C4 1.3900
C4 C5 1.3900
C5 C6 1.3900
C6 C10 1.505(14)
C7 C9 1.570(14)
C7 C8 1.613(13)
C10 C11 1.574(13)
C10 C12 1.578(12)
C13 C14 1.3900
C13 C18 1.3900
C14 C15 1.3900
C14 C19 1.561(14)
C15 C16 1.3900
C16 C17 1.3900
C17 C18 1.3900
C18 C22 1.565(14)
C19 C20 1.573(14)
C19 C21 1.574(13)
C22 C24 1.573(14)
C22 C23 1.581(14)
C25 C26 1.3900
C25 C30 1.3900
C26 C27 1.3900
C26 C31 1.540(17)
C27 C28 1.3900
C28 C29 1.3900
C29 C30 1.3900
C30 C34 1.572(16)
C31 C33 1.574(12)
C31 C32 1.574(13)
C34 C36 1.576(13)
C34 C35 1.578(13)
C37 C38 1.3900
C37 C42 1.3900
C38 C39 1.3900
C38 C46 1.65(2)
C39 C40 1.3900
C40 C41 1.3900
C41 C42 1.3900
C42 C43 1.54(2)
C43 C45 1.573(13)
C43 C44 1.587(14)
C46 C48 1.579(14)
C46 C47 1.602(14)
N1 C53 1.370(13)
N1 C49 1.407(13)
C49 C50 1.355(15)
C50 C51 1.381(14)
C51 C52 1.336(13)
C51 C54 1.507(13)
C52 C53 1.371(15)
C54 C55 1.426(14)
C54 C58 1.435(13)
C55 C56 1.340(16)
C56 N2 1.388(13)
C57 N2 1.286(13)
C57 C58 1.373(15)
N3 C60 1.352(13)
N3 C64 1.354(14)
C59 N2 1.603(16)
C60 C61 1.372(16)
C61 C62 1.392(15)
C62 C63 1.376(16)
C62 C65 1.493(14)
C63 C64 1.339(17)
C65 C66 1.340(16)
C65 C69 1.529(15)
C66 C67 1.398(18)
C67 N4 1.363(17)
C68 N4 1.384(16)
C68 C69 1.396(16)
N4 C70 1.554(15)

loop_
_platon_squeeze_void_nr
_platon_squeeze_void_average_x
_platon_squeeze_void_average_y
_platon_squeeze_void_average_z
_platon_squeeze_void_volume
_platon_squeeze_void_count_electrons
_platon_squeeze_void_content
1 0.500 -0.004 0.000 766 272 ' '
2 0.027 -0.062 0.180 50 29 ' '
3 1.000 0.000 0.500 471 195 ' '
4 0.500 -0.025 0.500 766 271 ' '
5 -0.027 0.061 0.820 50 26 ' '
6 1.000 0.500 1.000 471 192 ' '
7 0.973 0.438 0.320 50 32 ' '
8 0.027 0.561 0.680 50 25 ' '
